data_1556559
loop_
_publ_author_name
'Metz, A.'
'Heck, J.'
'Gohlke, C.M.'
'Krockert, K.'
'Louven, Y.'
'McKeown, P.'
'Hoffmann, A.'
'Jones, M.D.'
'Herres-Pawlis, S.'

_publ_section_title
;
 Reactivity of Zinc Halide Complexes Containing Camphor-Derived Guanidine
 Ligands with Technical rac-Lactide
;
_journal_name_full Inorganics
_journal_page_first 85
_journal_paper_doi 10.3390/inorganics5040085
_journal_volume 5
_journal_year 2017
_chemical_absolute_configuration syn
_chemical_formula_moiety 'C13 H26 Br2 N4 Zn'
_chemical_formula_sum 'C13 H26 Br2 N4 Zn'
_chemical_formula_weight 463.57
_space_group_IT_number 4
_space_group_name_Hall 'P 2yb'
_space_group_name_H-M_alt 'P 1 21 1'
_symmetry_cell_setting monoclinic
_symmetry_space_group_name_H-M 'P 1 21 1'
_atom_sites_solution_hydrogens geom
_atom_sites_solution_primary direct
_atom_sites_solution_secondary difmap
_cell_angle_alpha 90.00
_cell_angle_beta 101.844(3)
_cell_angle_gamma 90.00
_cell_formula_units_Z 4
_cell_length_a 9.2972(19)
_cell_length_b 14.257(3)
_cell_length_c 13.200(3)
_cell_measurement_reflns_used 5911
_cell_measurement_temperature 100(2)
_cell_measurement_theta_max 26.40
_cell_measurement_theta_min 2.46
_cell_volume 1712.4(6)
_computing_cell_refinement 'Bruker SAINT'
_computing_data_collection 'Bruker APEX2'
_computing_data_reduction 'Bruker SAINT'
_computing_molecular_graphics 'Bruker SHELXTL'
_computing_publication_material 'Bruker SHELXTL'
_computing_structure_refinement 'SHELXL-97 (Sheldrick, 1997)'
_computing_structure_solution 'SHELXS-97 (Sheldrick, 1990)'
_diffrn_ambient_temperature 100(2)
_diffrn_measured_fraction_theta_full 0.988
_diffrn_measured_fraction_theta_max 0.988
_diffrn_measurement_device_type 'Bruker APEX CCD'
_diffrn_measurement_method '\w scans'
_diffrn_radiation_monochromator 'multilayer optics'
_diffrn_radiation_source microsource
_diffrn_radiation_type MoK\a
_diffrn_radiation_wavelength 0.71073
_diffrn_reflns_av_R_equivalents 0.0516
_diffrn_reflns_av_sigmaI/netI 0.0610
_diffrn_reflns_limit_h_max 11
_diffrn_reflns_limit_h_min -11
_diffrn_reflns_limit_k_max 17
_diffrn_reflns_limit_k_min -17
_diffrn_reflns_limit_l_max 16
_diffrn_reflns_limit_l_min -16
_diffrn_reflns_number 20541
_diffrn_reflns_theta_full 26.56
_diffrn_reflns_theta_max 26.56
_diffrn_reflns_theta_min 1.58
_exptl_absorpt_coefficient_mu 6.098
_exptl_absorpt_correction_T_max 0.3904
_exptl_absorpt_correction_T_min 0.3345
_exptl_absorpt_correction_type multi-scan
_exptl_absorpt_process_details 'SADABS-2008/1 - Bruker AXS area detector scaling and absorption correction'
_exptl_crystal_colour colourless
_exptl_crystal_density_diffrn 1.798
_exptl_crystal_density_meas ?
_exptl_crystal_density_method 'not measured'
_exptl_crystal_description rod
_exptl_crystal_F_000 928
_exptl_crystal_size_max 0.23
_exptl_crystal_size_mid 0.20
_exptl_crystal_size_min 0.19
_refine_diff_density_max 1.989
_refine_diff_density_min -1.153
_refine_diff_density_rms 0.202
_refine_ls_abs_structure_details 'Flack H D (1983), Acta Cryst. A39, 876-881'
_refine_ls_abs_structure_Flack 0.009(13)
_refine_ls_extinction_method none
_refine_ls_goodness_of_fit_ref 1.027
_refine_ls_hydrogen_treatment mixed
_refine_ls_matrix_type full
_refine_ls_number_parameters 385
_refine_ls_number_reflns 7045
_refine_ls_number_restraints 10
_refine_ls_restrained_S_all 1.026
_refine_ls_R_factor_all 0.0519
_refine_ls_R_factor_gt 0.0455
_refine_ls_shift/su_max 0.001
_refine_ls_shift/su_mean 0.000
_refine_ls_structure_factor_coef Fsqd
_refine_ls_weighting_details 'calc w=1/[\s^2^(Fo^2^)+(0.0725P)^2^+0.0000P] where P=(Fo^2^+2Fc^2^)/3'
_refine_ls_weighting_scheme calc
_refine_ls_wR_factor_gt 0.1129
_refine_ls_wR_factor_ref 0.1164
_reflns_number_gt 6311
_reflns_number_total 7045
_reflns_threshold_expression >2sigma(I)
_cod_data_source_file C3.cif
_cod_data_source_block q17_a37sadm-2_pl
_cod_depositor_comments
;
The following automatic conversions were performed:

data item '_exptl_crystal_density_meas' value 'not measured' was
changed to '?' -- the value is perceived as not measured.

Automatic conversion script
Id: cif_fix_values 6909 2019-04-08 15:41:33Z antanas 
;
_cod_original_sg_symbol_H-M P2(1)
_cod_database_code 1556559

loop_
_symmetry_equiv_pos_as_xyz
'x, y, z'
'-x, y+1/2, -z'

loop_
_atom_site_label
_atom_site_type_symbol
_atom_site_fract_x
_atom_site_fract_y
_atom_site_fract_z
_atom_site_U_iso_or_equiv
_atom_site_adp_type
_atom_site_occupancy
_atom_site_symmetry_multiplicity
_atom_site_calc_flag
_atom_site_refinement_flags
_atom_site_disorder_assembly
_atom_site_disorder_group
Br1 Br 0.46873(6) 0.83120(4) 1.09561(5) 0.01977(16) Uani 1 1 d . . .
N1 N 0.1522(5) 0.7013(4) 0.9533(4) 0.0156(12) Uani 1 1 d . . .
C1 C 0.2083(6) 0.6685(5) 0.8777(5) 0.0164(14) Uani 1 1 d . . .
Zn1 Zn 0.25526(7) 0.73737(5) 1.09549(6) 0.01474(18) Uani 1 1 d . . .
C8 C -0.1215(6) 0.7365(4) 1.0913(5) 0.0172(13) Uani 1 1 d . . .
H8A H -0.0865 0.7170 1.1641 0.021 Uiso 1 1 calc R . .
H8B H -0.2300 0.7416 1.0774 0.021 Uiso 1 1 calc R . .
C7 C -0.0737(7) 0.6651(4) 1.0176(5) 0.0182(13) Uani 1 1 d . . .
H7A H -0.1591 0.6277 0.9823 0.022 Uiso 1 1 calc R . .
H7B H 0.0009 0.6218 1.0567 0.022 Uiso 1 1 calc R . .
C6 C -0.0081(6) 0.7213(4) 0.9374(5) 0.0164(12) Uani 1 1 d . . .
H6 H -0.0574 0.7016 0.8660 0.020 Uiso 1 1 calc R . .
C5 C 0.4189(7) 0.5850(5) 0.9910(5) 0.0238(16) Uani 1 1 d . . .
H5A H 0.4652 0.5246 0.9820 0.036 Uiso 1 1 calc R . .
H5B H 0.3537 0.5777 1.0401 0.036 Uiso 1 1 calc R . .
H5C H 0.4951 0.6314 1.0177 0.036 Uiso 1 1 calc R . .
C13 C -0.2051(7) 0.8424(5) 0.8900(5) 0.0242(14) Uani 1 1 d . . .
H13A H -0.2319 0.9083 0.8963 0.036 Uiso 1 1 calc R . .
H13B H -0.2754 0.8021 0.9153 0.036 Uiso 1 1 calc R . .
H13C H -0.2069 0.8279 0.8171 0.036 Uiso 1 1 calc R . .
C12 C 0.0550(7) 0.8989(4) 0.9243(5) 0.0181(14) Uani 1 1 d . . .
H12A H 0.0452 0.9577 0.9606 0.027 Uiso 1 1 calc R . .
H12B H 0.0289 0.9095 0.8494 0.027 Uiso 1 1 calc R . .
H12C H 0.1567 0.8767 0.9433 0.027 Uiso 1 1 calc R . .
C11 C -0.1317(7) 0.9146(5) 1.1052(5) 0.0205(14) Uani 1 1 d . . .
H11A H -0.0933 0.9725 1.0807 0.031 Uiso 1 1 calc R . .
H11B H -0.1156 0.9156 1.1809 0.031 Uiso 1 1 calc R . .
H11C H -0.2372 0.9096 1.0759 0.031 Uiso 1 1 calc R . .
H103 H 0.443(8) 0.874(5) 0.310(4) 0.031 Uiso 1 1 d D . .
H102 H 0.388(8) 0.783(6) 0.338(6) 0.03(2) Uiso 1 1 d . . .
H101 H 0.150(6) 0.885(2) 1.132(5) 0.013(16) Uiso 1 1 d D . .
H100 H 0.109(7) 0.816(5) 1.201(2) 0.019 Uiso 1 1 d D . .
C10 C -0.0482(6) 0.8249(4) 0.9550(4) 0.0160(12) Uani 1 1 d . . .
C9 C -0.0524(6) 0.8308(5) 1.0710(5) 0.0150(12) Uani 1 1 d . . .
C21 C 0.2894(6) 0.9912(5) 0.6244(5) 0.0158(14) Uani 1 1 d . . .
N21 N 0.3552(5) 0.9531(4) 0.5546(4) 0.0156(11) Uani 1 1 d . . .
C23 C 0.1148(7) 1.0740(5) 0.6882(5) 0.0236(16) Uani 1 1 d . . .
H23A H 0.0297 1.0328 0.6900 0.028 Uiso 1 1 calc R . .
H23B H 0.0839 1.1404 0.6892 0.028 Uiso 1 1 calc R . .
N23 N 0.3164(6) 0.9779(4) 0.7307(4) 0.0178(12) Uani 1 1 d . . .
C22 C 0.1027(7) 1.0793(5) 0.4989(5) 0.0227(15) Uani 1 1 d . . .
H22A H 0.1729 1.1016 0.4581 0.034 Uiso 1 1 calc R . .
H22B H 0.0322 1.1293 0.5041 0.034 Uiso 1 1 calc R . .
H22C H 0.0501 1.0246 0.4649 0.034 Uiso 1 1 calc R . .
N22 N 0.1793(5) 1.0540(4) 0.5993(4) 0.0193(13) Uani 1 1 d . . .
C26 C 0.4901(6) 0.8964(4) 0.5915(5) 0.0157(12) Uani 1 1 d U . .
H26 H 0.5418 0.9208 0.6603 0.019 Uiso 1 1 calc R . .
C25 C 0.4234(7) 0.9247(6) 0.8005(5) 0.0293(17) Uani 1 1 d . . .
H25A H 0.3915 0.9171 0.8663 0.044 Uiso 1 1 calc R . .
H25B H 0.5179 0.9577 0.8127 0.044 Uiso 1 1 calc R . .
H25C H 0.4344 0.8629 0.7706 0.044 Uiso 1 1 calc R . .
C24 C 0.2420(7) 1.0527(5) 0.7759(5) 0.0256(16) Uani 1 1 d . . .
H24A H 0.3064 1.1080 0.7941 0.031 Uiso 1 1 calc R . .
H24B H 0.2079 1.0307 0.8381 0.031 Uiso 1 1 calc R . .
N24 N 0.4174(6) 0.8420(4) 0.3638(4) 0.0167(12) Uani 1 1 d D . .
C27 C 0.6011(6) 0.8957(4) 0.5160(4) 0.0149(12) Uani 1 1 d . . .
C28 C 0.5493(6) 0.8130(5) 0.4428(5) 0.0177(14) Uani 1 1 d . . .
C29 C 0.4982(8) 0.7389(4) 0.5119(5) 0.0248(15) Uani 1 1 d . . .
H29A H 0.5784 0.6939 0.5378 0.030 Uiso 1 1 calc R . .
H29B H 0.4129 0.7038 0.4725 0.030 Uiso 1 1 calc R . .
C32 C 0.6158(7) 0.9888(5) 0.4643(5) 0.0188(14) Uani 1 1 d . . .
H32A H 0.6877 0.9831 0.4197 0.028 Uiso 1 1 calc R . .
H32B H 0.6489 1.0367 0.5173 0.028 Uiso 1 1 calc R . .
H32C H 0.5203 1.0071 0.4224 0.028 Uiso 1 1 calc R . .
C33 C 0.7515(6) 0.8719(5) 0.5852(5) 0.0191(13) Uani 1 1 d . . .
H33A H 0.8291 0.8812 0.5459 0.029 Uiso 1 1 calc R . .
H33B H 0.7517 0.8064 0.6077 0.029 Uiso 1 1 calc R . .
H33C H 0.7693 0.9131 0.6460 0.029 Uiso 1 1 calc R . .
C31 C 0.6612(8) 0.7750(6) 0.3841(6) 0.0288(17) Uani 1 1 d . . .
H31A H 0.7465 0.7507 0.4334 0.043 Uiso 1 1 calc R . .
H31B H 0.6926 0.8254 0.3431 0.043 Uiso 1 1 calc R . .
H31C H 0.6166 0.7243 0.3380 0.043 Uiso 1 1 calc R . .
C30 C 0.4550(7) 0.7919(5) 0.6027(6) 0.0243(16) Uani 1 1 d . . .
H30A H 0.5111 0.7673 0.6693 0.029 Uiso 1 1 calc R . .
H30B H 0.3488 0.7836 0.6011 0.029 Uiso 1 1 calc R . .
Zn2 Zn 0.26161(7) 0.92508(5) 0.40692(6) 0.01502(18) Uani 1 1 d . . .
N2 N 0.1545(6) 0.6722(4) 0.7742(4) 0.0190(12) Uani 1 1 d . . .
C2 C 0.0476(7) 0.7361(5) 0.7145(5) 0.0205(14) Uani 1 1 d . . .
H2A H 0.0816 0.7561 0.6523 0.031 Uiso 1 1 calc R . .
H2B H 0.0365 0.7912 0.7567 0.031 Uiso 1 1 calc R . .
H2C H -0.0473 0.7042 0.6942 0.031 Uiso 1 1 calc R . .
Br2 Br 0.28689(7) 0.62426(5) 1.23448(5) 0.02101(16) Uani 1 1 d . . .
Br4 Br 0.23548(6) 1.03931(5) 0.26728(5) 0.01929(16) Uani 1 1 d . . .
N4 N 0.1032(5) 0.8284(5) 1.1327(4) 0.0159(11) Uani 1 1 d D . .
C4 C 0.3777(7) 0.5935(6) 0.7958(5) 0.0233(16) Uani 1 1 d . . .
H4A H 0.4109 0.5276 0.7950 0.028 Uiso 1 1 calc R . .
H4B H 0.4564 0.6356 0.7825 0.028 Uiso 1 1 calc R . .
Br3 Br 0.05051(6) 0.82704(5) 0.39961(5) 0.02252(17) Uani 1 1 d . . .
N3 N 0.3345(5) 0.6165(4) 0.8924(4) 0.0180(12) Uani 1 1 d . . .
C3 C 0.2341(7) 0.6095(5) 0.7181(5) 0.0231(15) Uani 1 1 d . . .
H3A H 0.2519 0.6392 0.6540 0.028 Uiso 1 1 calc R . .
H3B H 0.1802 0.5499 0.7002 0.028 Uiso 1 1 calc R . .

loop_
_atom_site_aniso_label
_atom_site_aniso_U_11
_atom_site_aniso_U_22
_atom_site_aniso_U_33
_atom_site_aniso_U_23
_atom_site_aniso_U_13
_atom_site_aniso_U_12
Br1 0.0101(3) 0.0243(4) 0.0256(4) -0.0010(3) 0.0052(2) -0.0033(2)
N1 0.008(2) 0.018(3) 0.020(3) -0.002(2) 0.002(2) 0.002(2)
C1 0.014(3) 0.013(3) 0.023(4) -0.002(3) 0.006(3) -0.001(2)
Zn1 0.0091(3) 0.0178(4) 0.0175(4) -0.0018(3) 0.0031(3) 0.0002(3)
C8 0.008(3) 0.023(3) 0.022(3) 0.004(3) 0.005(2) 0.000(2)
C7 0.016(3) 0.016(3) 0.023(3) -0.001(3) 0.006(3) -0.004(2)
C6 0.010(3) 0.021(3) 0.018(3) -0.002(2) 0.001(2) -0.002(2)
C5 0.019(3) 0.025(4) 0.027(4) -0.001(3) 0.004(3) 0.006(3)
C13 0.023(3) 0.026(4) 0.021(3) 0.002(3) -0.002(3) 0.007(3)
C12 0.024(3) 0.011(3) 0.022(3) 0.003(3) 0.010(3) 0.001(3)
C11 0.016(3) 0.022(4) 0.023(3) -0.003(3) 0.005(3) 0.003(3)
C10 0.008(2) 0.021(3) 0.019(3) 0.003(3) 0.004(2) -0.001(2)
C9 0.012(3) 0.015(3) 0.017(3) -0.001(3) 0.003(2) 0.000(2)
C21 0.012(3) 0.016(4) 0.020(4) -0.001(3) 0.004(3) -0.002(2)
N21 0.010(2) 0.021(3) 0.016(3) -0.002(2) 0.004(2) 0.000(2)
C23 0.023(3) 0.026(4) 0.024(4) 0.000(3) 0.009(3) 0.009(3)
N23 0.019(3) 0.020(3) 0.016(3) 0.004(2) 0.008(2) 0.004(2)
C22 0.022(3) 0.031(4) 0.015(3) -0.005(3) 0.002(3) 0.008(3)
N22 0.015(2) 0.027(3) 0.018(3) -0.004(2) 0.007(2) 0.004(2)
C26 0.0118(18) 0.0187(19) 0.0169(19) -0.0001(16) 0.0035(15) 0.0007(15)
C25 0.018(3) 0.049(5) 0.020(4) 0.001(3) 0.003(3) 0.005(3)
C24 0.036(4) 0.022(4) 0.023(3) -0.004(3) 0.015(3) 0.003(3)
N24 0.014(2) 0.018(3) 0.018(3) -0.003(2) 0.002(2) 0.005(2)
C27 0.007(3) 0.019(3) 0.019(3) 0.000(2) 0.004(2) -0.001(2)
C28 0.010(3) 0.020(4) 0.024(3) -0.001(3) 0.003(2) 0.006(2)
C29 0.033(4) 0.014(3) 0.027(4) 0.002(3) 0.004(3) -0.003(3)
C32 0.010(3) 0.026(4) 0.021(3) 0.002(3) 0.005(2) 0.000(3)
C33 0.007(3) 0.032(4) 0.018(3) -0.002(3) 0.003(2) 0.004(2)
C31 0.022(4) 0.033(4) 0.031(4) -0.005(3) 0.006(3) 0.011(3)
C30 0.019(3) 0.018(4) 0.040(4) 0.009(3) 0.015(3) 0.008(3)
Zn2 0.0088(3) 0.0198(4) 0.0167(4) -0.0010(3) 0.0032(3) 0.0007(3)
N2 0.020(3) 0.024(3) 0.015(3) -0.001(2) 0.008(2) 0.007(2)
C2 0.021(3) 0.019(3) 0.020(3) 0.004(3) 0.001(3) 0.003(3)
Br2 0.0237(3) 0.0204(4) 0.0193(3) 0.0011(3) 0.0051(3) 0.0007(3)
Br4 0.0160(3) 0.0229(4) 0.0191(3) 0.0022(3) 0.0039(2) 0.0029(3)
N4 0.015(2) 0.019(3) 0.014(3) -0.001(3) 0.0040(19) -0.003(2)
C4 0.024(3) 0.034(4) 0.014(3) -0.003(3) 0.009(3) 0.004(3)
Br3 0.0139(3) 0.0306(4) 0.0248(4) -0.0050(3) 0.0080(2) -0.0071(3)
N3 0.013(2) 0.019(3) 0.023(3) 0.000(2) 0.006(2) 0.006(2)
C3 0.028(3) 0.027(4) 0.018(3) 0.004(3) 0.011(3) 0.008(3)

loop_
_atom_type_symbol
_atom_type_description
_atom_type_scat_dispersion_real
_atom_type_scat_dispersion_imag
_atom_type_scat_source
C C 0.0033 0.0016 'International Tables Vol C Tables 4.2.6.8 and 6.1.1.4'
H H 0.0000 0.0000 'International Tables Vol C Tables 4.2.6.8 and 6.1.1.4'
Br Br -0.2901 2.4595 'International Tables Vol C Tables 4.2.6.8 and 6.1.1.4'
N N 0.0061 0.0033 'International Tables Vol C Tables 4.2.6.8 and 6.1.1.4'
Zn Zn 0.2839 1.4301 'International Tables Vol C Tables 4.2.6.8 and 6.1.1.4'

loop_
_geom_angle_atom_site_label_1
_geom_angle_atom_site_label_2
_geom_angle_atom_site_label_3
_geom_angle
_geom_angle_site_symmetry_1
_geom_angle_site_symmetry_3
C1 N1 C6 120.4(5) . .
C1 N1 Zn1 128.5(4) . .
C6 N1 Zn1 111.0(4) . .
N1 C1 N2 129.3(6) . .
N1 C1 N3 123.5(6) . .
N2 C1 N3 107.0(5) . .
N1 Zn1 N4 99.6(2) . .
N1 Zn1 Br1 112.54(16) . .
N4 Zn1 Br1 104.99(17) . .
N1 Zn1 Br2 120.24(17) . .
N4 Zn1 Br2 102.87(16) . .
Br1 Zn1 Br2 113.65(4) . .
C7 C8 C9 106.5(5) . .
C7 C8 H8A 110.4 . .
C9 C8 H8A 110.4 . .
C7 C8 H8B 110.4 . .
C9 C8 H8B 110.4 . .
H8A C8 H8B 108.6 . .
C8 C7 C6 107.2(5) . .
C8 C7 H7A 110.3 . .
C6 C7 H7A 110.3 . .
C8 C7 H7B 110.3 . .
C6 C7 H7B 110.3 . .
H7A C7 H7B 108.5 . .
N1 C6 C7 109.1(5) . .
N1 C6 C10 115.1(5) . .
C7 C6 C10 104.5(5) . .
N1 C6 H6 109.3 . .
C7 C6 H6 109.3 . .
C10 C6 H6 109.3 . .
N3 C5 H5A 109.5 . .
N3 C5 H5B 109.5 . .
H5A C5 H5B 109.5 . .
N3 C5 H5C 109.5 . .
H5A C5 H5C 109.5 . .
H5B C5 H5C 109.5 . .
C10 C13 H13A 109.5 . .
C10 C13 H13B 109.5 . .
H13A C13 H13B 109.5 . .
C10 C13 H13C 109.5 . .
H13A C13 H13C 109.5 . .
H13B C13 H13C 109.5 . .
C10 C12 H12A 109.5 . .
C10 C12 H12B 109.5 . .
H12A C12 H12B 109.5 . .
C10 C12 H12C 109.5 . .
H12A C12 H12C 109.5 . .
H12B C12 H12C 109.5 . .
C9 C11 H11A 109.5 . .
C9 C11 H11B 109.5 . .
H11A C11 H11B 109.5 . .
C9 C11 H11C 109.5 . .
H11A C11 H11C 109.5 . .
H11B C11 H11C 109.5 . .
C12 C10 C9 111.7(5) . .
C12 C10 C6 115.6(5) . .
C9 C10 C6 104.8(5) . .
C12 C10 C13 108.1(5) . .
C9 C10 C13 109.2(5) . .
C6 C10 C13 107.3(5) . .
N4 C9 C11 109.1(5) . .
N4 C9 C8 105.9(5) . .
C11 C9 C8 113.0(5) . .
N4 C9 C10 108.6(5) . .
C11 C9 C10 116.8(5) . .
C8 C9 C10 102.8(5) . .
N21 C21 N22 122.6(6) . .
N21 C21 N23 129.4(6) . .
N22 C21 N23 108.0(5) . .
C21 N21 C26 118.4(5) . .
C21 N21 Zn2 126.0(4) . .
C26 N21 Zn2 112.2(4) . .
N22 C23 C24 101.1(5) . .
N22 C23 H23A 111.6 . .
C24 C23 H23A 111.6 . .
N22 C23 H23B 111.6 . .
C24 C23 H23B 111.6 . .
H23A C23 H23B 109.4 . .
C21 N23 C25 133.1(6) . .
C21 N23 C24 108.1(5) . .
C25 N23 C24 116.7(6) . .
N22 C22 H22A 109.5 . .
N22 C22 H22B 109.5 . .
H22A C22 H22B 109.5 . .
N22 C22 H22C 109.5 . .
H22A C22 H22C 109.5 . .
H22B C22 H22C 109.5 . .
C21 N22 C22 127.4(6) . .
C21 N22 C23 110.5(5) . .
C22 N22 C23 119.7(5) . .
N21 C26 C30 112.1(5) . .
N21 C26 C27 114.5(5) . .
C30 C26 C27 103.6(5) . .
N21 C26 H26 108.8 . .
C30 C26 H26 108.8 . .
C27 C26 H26 108.8 . .
N23 C25 H25A 109.5 . .
N23 C25 H25B 109.5 . .
H25A C25 H25B 109.5 . .
N23 C25 H25C 109.5 . .
H25A C25 H25C 109.5 . .
H25B C25 H25C 109.5 . .
N23 C24 C23 101.4(6) . .
N23 C24 H24A 111.5 . .
C23 C24 H24A 111.5 . .
N23 C24 H24B 111.5 . .
C23 C24 H24B 111.5 . .
H24A C24 H24B 109.3 . .
C28 N24 Zn2 119.6(4) . .
C28 N24 H103 112(5) . .
Zn2 N24 H103 104(5) . .
C28 N24 H102 98(5) . .
Zn2 N24 H102 117(5) . .
H103 N24 H102 105(7) . .
C32 C27 C28 115.8(5) . .
C32 C27 C33 107.7(5) . .
C28 C27 C33 109.4(5) . .
C32 C27 C26 114.3(5) . .
C28 C27 C26 104.0(5) . .
C33 C27 C26 105.0(5) . .
N24 C28 C31 107.0(5) . .
N24 C28 C29 107.2(5) . .
C31 C28 C29 112.7(6) . .
N24 C28 C27 109.4(5) . .
C31 C28 C27 115.8(5) . .
C29 C28 C27 104.4(5) . .
C28 C29 C30 106.8(5) . .
C28 C29 H29A 110.4 . .
C30 C29 H29A 110.4 . .
C28 C29 H29B 110.4 . .
C30 C29 H29B 110.4 . .
H29A C29 H29B 108.6 . .
C27 C32 H32A 109.5 . .
C27 C32 H32B 109.5 . .
H32A C32 H32B 109.5 . .
C27 C32 H32C 109.5 . .
H32A C32 H32C 109.5 . .
H32B C32 H32C 109.5 . .
C27 C33 H33A 109.5 . .
C27 C33 H33B 109.5 . .
H33A C33 H33B 109.5 . .
C27 C33 H33C 109.5 . .
H33A C33 H33C 109.5 . .
H33B C33 H33C 109.5 . .
C28 C31 H31A 109.5 . .
C28 C31 H31B 109.5 . .
H31A C31 H31B 109.5 . .
C28 C31 H31C 109.5 . .
H31A C31 H31C 109.5 . .
H31B C31 H31C 109.5 . .
C29 C30 C26 107.8(5) . .
C29 C30 H30A 110.1 . .
C26 C30 H30A 110.1 . .
C29 C30 H30B 110.1 . .
C26 C30 H30B 110.1 . .
H30A C30 H30B 108.5 . .
N21 Zn2 N24 101.3(2) . .
N21 Zn2 Br3 110.12(15) . .
N24 Zn2 Br3 105.82(17) . .
N21 Zn2 Br4 123.97(17) . .
N24 Zn2 Br4 98.26(17) . .
Br3 Zn2 Br4 113.97(3) . .
C1 N2 C2 129.8(6) . .
C1 N2 C3 111.6(5) . .
C2 N2 C3 118.1(5) . .
N2 C2 H2A 109.5 . .
N2 C2 H2B 109.5 . .
H2A C2 H2B 109.5 . .
N2 C2 H2C 109.5 . .
H2A C2 H2C 109.5 . .
H2B C2 H2C 109.5 . .
C9 N4 Zn1 121.1(4) . .
C9 N4 H101 112(4) . .
Zn1 N4 H101 102(4) . .
C9 N4 H100 113(4) . .
Zn1 N4 H100 102(4) . .
H101 N4 H100 104(6) . .
N3 C4 C3 101.3(5) . .
N3 C4 H4A 111.5 . .
C3 C4 H4A 111.5 . .
N3 C4 H4B 111.5 . .
C3 C4 H4B 111.5 . .
H4A C4 H4B 109.3 . .
C1 N3 C5 125.9(5) . .
C1 N3 C4 112.4(5) . .
C5 N3 C4 121.6(5) . .
N2 C3 C4 102.5(6) . .
N2 C3 H3A 111.3 . .
C4 C3 H3A 111.3 . .
N2 C3 H3B 111.3 . .
C4 C3 H3B 111.3 . .
H3A C3 H3B 109.2 . .

loop_
_geom_bond_atom_site_label_1
_geom_bond_atom_site_label_2
_geom_bond_distance
_geom_bond_site_symmetry_2
Br1 Zn1 2.3932(10) .
N1 C1 1.304(9) .
N1 C6 1.489(7) .
N1 Zn1 1.991(5) .
C1 N2 1.356(8) .
C1 N3 1.368(8) .
Zn1 N4 2.052(6) .
Zn1 Br2 2.4149(11) .
C8 C7 1.535(9) .
C8 C9 1.538(9) .
C8 H8A 0.9900 .
C8 H8B 0.9900 .
C7 C6 1.549(8) .
C7 H7A 0.9900 .
C7 H7B 0.9900 .
C6 C10 1.553(8) .
C6 H6 1.0000 .
C5 N3 1.446(8) .
C5 H5A 0.9800 .
C5 H5B 0.9800 .
C5 H5C 0.9800 .
C13 C10 1.553(8) .
C13 H13A 0.9800 .
C13 H13B 0.9800 .
C13 H13C 0.9800 .
C12 C10 1.535(8) .
C12 H12A 0.9800 .
C12 H12B 0.9800 .
C12 H12C 0.9800 .
C11 C9 1.520(9) .
C11 H11A 0.9800 .
C11 H11B 0.9800 .
C11 H11C 0.9800 .
C10 C9 1.541(8) .
C9 N4 1.508(7) .
C21 N21 1.322(8) .
C21 N22 1.350(8) .
C21 N23 1.387(8) .
N21 C26 1.488(8) .
N21 Zn2 2.006(5) .
C23 N22 1.451(8) .
C23 C24 1.506(9) .
C23 H23A 0.9900 .
C23 H23B 0.9900 .
N23 C25 1.428(8) .
N23 C24 1.462(9) .
C22 N22 1.417(8) .
C22 H22A 0.9800 .
C22 H22B 0.9800 .
C22 H22C 0.9800 .
C26 C30 1.538(9) .
C26 C27 1.574(8) .
C26 H26 1.0000 .
C25 H25A 0.9800 .
C25 H25B 0.9800 .
C25 H25C 0.9800 .
C24 H24A 0.9900 .
C24 H24B 0.9900 .
N24 C28 1.495(8) .
N24 Zn2 2.041(5) .
N24 H103 0.91(2) .
N24 H102 0.93(8) .
C27 C32 1.512(9) .
C27 C28 1.538(9) .
C27 C33 1.543(8) .
C28 C31 1.518(9) .
C28 C29 1.533(9) .
C29 C30 1.538(10) .
C29 H29A 0.9900 .
C29 H29B 0.9900 .
C32 H32A 0.9800 .
C32 H32B 0.9800 .
C32 H32C 0.9800 .
C33 H33A 0.9800 .
C33 H33B 0.9800 .
C33 H33C 0.9800 .
C31 H31A 0.9800 .
C31 H31B 0.9800 .
C31 H31C 0.9800 .
C30 H30A 0.9900 .
C30 H30B 0.9900 .
Zn2 Br3 2.3952(10) .
Zn2 Br4 2.4342(11) .
N2 C2 1.455(8) .
N2 C3 1.457(9) .
C2 H2A 0.9800 .
C2 H2B 0.9800 .
C2 H2C 0.9800 .
N4 H101 0.92(2) .
N4 H100 0.90(2) .
C4 N3 1.451(8) .
C4 C3 1.524(9) .
C4 H4A 0.9900 .
C4 H4B 0.9900 .
C3 H3A 0.9900 .
C3 H3B 0.9900 .

loop_
_geom_hbond_atom_site_label_D
_geom_hbond_atom_site_label_H
_geom_hbond_atom_site_label_A
_geom_hbond_distance_DH
_geom_hbond_distance_HA
_geom_hbond_distance_DA
_geom_hbond_angle_DHA
_geom_hbond_site_symmetry_A
C5 H5B Br2 0.98 2.84 3.711(7) 148.5 .
N24 H102 Br2 0.93(8) 2.71(8) 3.629(6) 171(6) 1_554
N4 H101 Br4 0.92(2) 2.84(4) 3.580(6) 139(5) 1_556
N4 H100 Br3 0.90(2) 2.79(3) 3.655(5) 160(6) 1_556
C22 H22A Br4 0.98 2.84 3.569(7) 131.7 .

loop_
_geom_torsion_atom_site_label_1
_geom_torsion_atom_site_label_2
_geom_torsion_atom_site_label_3
_geom_torsion_atom_site_label_4
_geom_torsion
_geom_torsion_site_symmetry_1
_geom_torsion_site_symmetry_2
_geom_torsion_site_symmetry_3
_geom_torsion_site_symmetry_4
C6 N1 C1 N2 21.1(11) . . . .
Zn1 N1 C1 N2 -155.6(6) . . . .
C6 N1 C1 N3 -154.4(6) . . . .
Zn1 N1 C1 N3 28.9(10) . . . .
C1 N1 Zn1 N4 157.0(6) . . . .
C6 N1 Zn1 N4 -19.9(4) . . . .
C1 N1 Zn1 Br1 46.2(6) . . . .
C6 N1 Zn1 Br1 -130.7(4) . . . .
C1 N1 Zn1 Br2 -91.9(6) . . . .
C6 N1 Zn1 Br2 91.2(4) . . . .
C9 C8 C7 C6 -13.0(6) . . . .
C1 N1 C6 C7 123.2(6) . . . .
Zn1 N1 C6 C7 -59.6(6) . . . .
C1 N1 C6 C10 -119.7(7) . . . .
Zn1 N1 C6 C10 57.5(6) . . . .
C8 C7 C6 N1 113.0(5) . . . .
C8 C7 C6 C10 -10.6(6) . . . .
N1 C6 C10 C12 34.0(7) . . . .
C7 C6 C10 C12 153.7(5) . . . .
N1 C6 C10 C9 -89.4(6) . . . .
C7 C6 C10 C9 30.3(6) . . . .
N1 C6 C10 C13 154.7(5) . . . .
C7 C6 C10 C13 -85.7(6) . . . .
C7 C8 C9 N4 -82.4(6) . . . .
C7 C8 C9 C11 158.2(5) . . . .
C7 C8 C9 C10 31.5(6) . . . .
C12 C10 C9 N4 -52.1(7) . . . .
C6 C10 C9 N4 73.8(6) . . . .
C13 C10 C9 N4 -171.5(5) . . . .
C12 C10 C9 C11 71.7(7) . . . .
C6 C10 C9 C11 -162.4(5) . . . .
C13 C10 C9 C11 -47.7(7) . . . .
C12 C10 C9 C8 -164.0(5) . . . .
C6 C10 C9 C8 -38.2(5) . . . .
C13 C10 C9 C8 76.5(6) . . . .
N22 C21 N21 C26 170.5(6) . . . .
N23 C21 N21 C26 -8.5(10) . . . .
N22 C21 N21 Zn2 -32.0(9) . . . .
N23 C21 N21 Zn2 149.0(6) . . . .
N21 C21 N23 C25 3.2(12) . . . .
N22 C21 N23 C25 -176.0(7) . . . .
N21 C21 N23 C24 165.5(7) . . . .
N22 C21 N23 C24 -13.6(7) . . . .
N21 C21 N22 C22 9.8(11) . . . .
N23 C21 N22 C22 -171.0(6) . . . .
N21 C21 N22 C23 172.2(6) . . . .
N23 C21 N22 C23 -8.6(7) . . . .
C24 C23 N22 C21 26.0(8) . . . .
C24 C23 N22 C22 -170.0(6) . . . .
C21 N21 C26 C30 90.9(7) . . . .
Zn2 N21 C26 C30 -69.5(6) . . . .
C21 N21 C26 C27 -151.5(5) . . . .
Zn2 N21 C26 C27 48.1(6) . . . .
C21 N23 C24 C23 28.8(7) . . . .
C25 N23 C24 C23 -165.5(6) . . . .
N22 C23 C24 N23 -31.7(7) . . . .
N21 C26 C27 C32 38.7(7) . . . .
C30 C26 C27 C32 161.0(5) . . . .
N21 C26 C27 C28 -88.6(6) . . . .
C30 C26 C27 C28 33.8(6) . . . .
N21 C26 C27 C33 156.5(5) . . . .
C30 C26 C27 C33 -81.1(6) . . . .
Zn2 N24 C28 C31 -165.4(5) . . . .
Zn2 N24 C28 C29 73.5(6) . . . .
Zn2 N24 C28 C27 -39.2(6) . . . .
C32 C27 C28 N24 -48.3(7) . . . .
C33 C27 C28 N24 -170.3(5) . . . .
C26 C27 C28 N24 78.0(6) . . . .
C32 C27 C28 C31 72.7(7) . . . .
C33 C27 C28 C31 -49.3(7) . . . .
C26 C27 C28 C31 -161.0(6) . . . .
C32 C27 C28 C29 -162.7(5) . . . .
C33 C27 C28 C29 75.3(6) . . . .
C26 C27 C28 C29 -36.4(6) . . . .
N24 C28 C29 C30 -90.9(6) . . . .
C31 C28 C29 C30 151.6(6) . . . .
C27 C28 C29 C30 25.1(7) . . . .
C28 C29 C30 C26 -3.7(7) . . . .
N21 C26 C30 C29 105.4(6) . . . .
C27 C26 C30 C29 -18.5(6) . . . .
C21 N21 Zn2 N24 -167.4(6) . . . .
C26 N21 Zn2 N24 -8.7(5) . . . .
C21 N21 Zn2 Br3 -55.7(6) . . . .
C26 N21 Zn2 Br3 102.9(4) . . . .
C21 N21 Zn2 Br4 84.5(6) . . . .
C26 N21 Zn2 Br4 -116.8(4) . . . .
C28 N24 Zn2 N21 5.3(5) . . . .
C28 N24 Zn2 Br3 -109.6(5) . . . .
C28 N24 Zn2 Br4 132.5(5) . . . .
N1 C1 N2 C2 21.7(12) . . . .
N3 C1 N2 C2 -162.2(6) . . . .
N1 C1 N2 C3 -167.3(7) . . . .
N3 C1 N2 C3 8.8(8) . . . .
C11 C9 N4 Zn1 -171.0(4) . . . .
C8 C9 N4 Zn1 67.1(6) . . . .
C10 C9 N4 Zn1 -42.7(7) . . . .
N1 Zn1 N4 C9 15.8(5) . . . .
Br1 Zn1 N4 C9 132.4(5) . . . .
Br2 Zn1 N4 C9 -108.5(5) . . . .
N1 C1 N3 C5 4.2(11) . . . .
N2 C1 N3 C5 -172.1(6) . . . .
N1 C1 N3 C4 -176.5(6) . . . .
N2 C1 N3 C4 7.2(8) . . . .
C3 C4 N3 C1 -18.7(8) . . . .
C3 C4 N3 C5 160.6(6) . . . .
C1 N2 C3 C4 -19.9(8) . . . .
C2 N2 C3 C4 152.3(6) . . . .
N3 C4 C3 N2 21.8(7) . . . .
